data_2232485
loop_
_publ_author_name
'Zhu, Run-Qiang'

_publ_section_title
;
 <i>catena</i>-Poly[2-methyl-1<i>H</i>-imidazol-3-ium
 [(aquachloridocadmate)-di-\m-chlorido]]
;
_journal_coeditor_code VM2126
_journal_issue 11
_journal_name_full 'Acta Crystallographica Section E'
_journal_page_first m1584
_journal_paper_doi 10.1107/S1600536811042905
_journal_volume 67
_journal_year 2011
_chemical_formula_iupac '(C4 H7 N2) [Cd Cl3 (H2 O)]'
_chemical_formula_moiety 'C4 H7 N2 +, Cd Cl3 H2 O -'
_chemical_formula_sum 'C4 H9 Cd Cl3 N2 O'
_chemical_formula_weight 319.88
_chemical_name_systematic
;
<i>catena</i>-Poly[2-methyl-1<i>H</i>-imidazol-3-ium
[(aquachloridocadmate)-di-\m-chlorido]]
;
_space_group_IT_number 14
_symmetry_cell_setting monoclinic
_symmetry_space_group_name_Hall '-P 2ybc'
_symmetry_space_group_name_H-M 'P 1 21/c 1'
_atom_sites_solution_hydrogens geom
_atom_sites_solution_primary direct
_atom_sites_solution_secondary difmap
_audit_creation_method SHELXL97
_cell_angle_alpha 90.00
_cell_angle_beta 94.17(3)
_cell_angle_gamma 90.00
_cell_formula_units_Z 4
_cell_length_a 9.0479(18)
_cell_length_b 14.922(3)
_cell_length_c 7.4711(15)
_cell_measurement_reflns_used 2308
_cell_measurement_temperature 293(2)
_cell_measurement_theta_max 27.480
_cell_measurement_theta_min 2.2
_cell_volume 1006.0(4)
_computing_cell_refinement 'CrystalClear (Rigaku, 2005)'
_computing_data_collection 'CrystalClear (Rigaku, 2005)'
_computing_data_reduction 'CrystalClear (Rigaku, 2005)'
_computing_molecular_graphics 'DIAMOND (Brandenburg & Putz, 2005)'
_computing_publication_material 'SHELXL97 (Sheldrick, 2008)'
_computing_structure_refinement 'SHELXL97 (Sheldrick, 2008)'
_computing_structure_solution 'SHELXS97 (Sheldrick, 2008)'
_diffrn_ambient_temperature 293(2)
_diffrn_measured_fraction_theta_full 0.999
_diffrn_measured_fraction_theta_max 0.999
_diffrn_measurement_device_type 'Rigaku SCXmini'
_diffrn_measurement_method \w
_diffrn_radiation_monochromator graphite
_diffrn_radiation_source 'fine-focus sealed tube'
_diffrn_radiation_type MoK\a
_diffrn_radiation_wavelength 0.71073
_diffrn_reflns_av_R_equivalents 0.0821
_diffrn_reflns_av_sigmaI/netI 0.0629
_diffrn_reflns_limit_h_max 11
_diffrn_reflns_limit_h_min -11
_diffrn_reflns_limit_k_max 19
_diffrn_reflns_limit_k_min -19
_diffrn_reflns_limit_l_max 9
_diffrn_reflns_limit_l_min -9
_diffrn_reflns_number 10317
_diffrn_reflns_theta_full 27.48
_diffrn_reflns_theta_max 27.48
_diffrn_reflns_theta_min 3.06
_diffrn_standards_decay_% 0
_diffrn_standards_interval_count 150
_diffrn_standards_number 2
_exptl_absorpt_coefficient_mu 2.917
_exptl_absorpt_correction_T_max 0.558
_exptl_absorpt_correction_T_min 0.421
_exptl_absorpt_correction_type multi-scan
_exptl_absorpt_process_details '(CrystalClear; Rigaku, 2005)'
_exptl_crystal_colour colourless
_exptl_crystal_density_diffrn 2.112
_exptl_crystal_density_method 'not measured'
_exptl_crystal_description block
_exptl_crystal_F_000 616
_exptl_crystal_size_max 0.3000
_exptl_crystal_size_mid 0.2500
_exptl_crystal_size_min 0.2000
_refine_diff_density_max 0.719
_refine_diff_density_min -0.707
_refine_ls_extinction_coef 0.0729(19)
_refine_ls_extinction_expression Fc^*^=kFc[1+0.001xFc^2^\l^3^/sin(2\q)]^-1/4^
_refine_ls_extinction_method 'SHELXL97 (Sheldrick, 2008)'
_refine_ls_goodness_of_fit_ref 1.115
_refine_ls_hydrogen_treatment constr
_refine_ls_matrix_type full
_refine_ls_number_parameters 102
_refine_ls_number_reflns 2308
_refine_ls_number_restraints 0
_refine_ls_restrained_S_all 1.115
_refine_ls_R_factor_all 0.0373
_refine_ls_R_factor_gt 0.0325
_refine_ls_shift/su_max 0.001
_refine_ls_shift/su_mean 0.000
_refine_ls_structure_factor_coef Fsqd
_refine_ls_weighting_details 'calc w = 1/[\s^2^(Fo^2^)+(0.0174P)^2^+0.0243P] where P=(Fo^2^+2Fc^2^)/3'
_refine_ls_weighting_scheme calc
_refine_ls_wR_factor_gt 0.0797
_refine_ls_wR_factor_ref 0.0825
_reflns_number_gt 2038
_reflns_number_total 2308
_reflns_threshold_expression I>2\s(I)
_cod_data_source_file vm2126.cif
_cod_data_source_block I
_cod_original_cell_volume 1006.0(3)
_cod_original_sg_symbol_H-M 'P 21/c'
_cod_database_code 2232485
_cod_database_fobs_code 2232485

loop_
_symmetry_equiv_pos_as_xyz
'x, y, z'
'-x, y+1/2, -z+1/2'
'-x, -y, -z'
'x, -y-1/2, z-1/2'

loop_
_atom_site_type_symbol
_atom_site_label
_atom_site_fract_x
_atom_site_fract_y
_atom_site_fract_z
_atom_site_U_iso_or_equiv
_atom_site_adp_type
_atom_site_calc_flag
_atom_site_refinement_flags
_atom_site_occupancy
_atom_site_symmetry_multiplicity
Cd Cd1 0.57821(2) 0.235443(17) 0.32343(3) 0.02778(14) Uani d . 1 1
Cl Cl3 0.38194(10) 0.26229(6) 0.06038(12) 0.0358(2) Uani d . 1 1
Cl Cl2 0.78469(10) 0.25735(5) 0.08951(12) 0.0318(2) Uani d . 1 1
Cl Cl1 0.59444(8) 0.06319(6) 0.28507(11) 0.0381(2) Uani d . 1 1
N N2 0.8602(3) 0.4748(2) 0.2374(4) 0.0461(8) Uani d . 1 1
H H2A 0.8000 0.4318 0.2563 0.055 Uiso calc R 1 1
C C2 1.0070(4) 0.4697(2) 0.2644(4) 0.0395(8) Uani d . 1 1
C C3 0.8185(4) 0.5580(3) 0.1755(5) 0.0487(10) Uani d . 1 1
H H3 0.7224 0.5780 0.1460 0.058 Uiso calc R 1 1
C C1 1.0943(4) 0.3909(3) 0.3283(5) 0.0588(12) Uani d . 1 1
H H1A 1.1219 0.3567 0.2272 0.088 Uiso calc R 1 1
H H1B 1.0357 0.3544 0.4018 0.088 Uiso calc R 1 1
H H1C 1.1819 0.4105 0.3975 0.088 Uiso calc R 1 1
N N1 1.0572(3) 0.5493(2) 0.2218(4) 0.0458(8) Uani d . 1 1
H H1D 1.1492 0.5643 0.2283 0.055 Uiso calc R 1 1
C C4 0.9424(4) 0.6046(3) 0.1659(5) 0.0509(10) Uani d . 1 1
H H4 0.9500 0.6637 0.1282 0.061 Uiso calc R 1 1
O O1 0.5944(2) 0.39528(16) 0.3580(3) 0.0371(6) Uani d . 1 1
H H1G 0.5922 0.4101 0.4677 0.045 Uiso d R 1 1
H H1F 0.5230 0.4207 0.2978 0.045 Uiso d R 1 1

loop_
_atom_site_aniso_label
_atom_site_aniso_U_11
_atom_site_aniso_U_22
_atom_site_aniso_U_33
_atom_site_aniso_U_12
_atom_site_aniso_U_13
_atom_site_aniso_U_23
Cd1 0.0307(2) 0.0277(2) 0.02493(19) -0.00076(9) 0.00188(13) 0.00017(8)
Cl3 0.0272(5) 0.0527(6) 0.0275(5) 0.0054(3) 0.0023(4) 0.0021(3)
Cl2 0.0266(4) 0.0399(5) 0.0287(4) -0.0026(3) 0.0010(4) 0.0007(3)
Cl1 0.0325(4) 0.0251(4) 0.0565(5) -0.0026(3) 0.0024(4) -0.0006(4)
N2 0.0311(15) 0.044(2) 0.063(2) -0.0122(14) 0.0037(15) 0.0024(15)
C2 0.0347(19) 0.040(2) 0.044(2) -0.0029(16) 0.0047(17) -0.0045(16)
C3 0.0349(19) 0.049(2) 0.063(2) 0.0025(18) 0.0062(18) 0.002(2)
C1 0.057(3) 0.057(3) 0.062(3) 0.012(2) 0.000(2) 0.0006(19)
N1 0.0290(15) 0.049(2) 0.060(2) -0.0095(14) 0.0037(14) -0.0025(16)
C4 0.052(2) 0.037(2) 0.064(3) -0.0008(18) 0.004(2) 0.0003(18)
O1 0.0370(12) 0.0341(15) 0.0402(12) 0.0050(10) 0.0029(10) 0.0065(10)

loop_
_atom_type_symbol
_atom_type_description
_atom_type_scat_dispersion_real
_atom_type_scat_dispersion_imag
_atom_type_scat_source
C C 0.0033 0.0016 'International Tables Vol C Tables 4.2.6.8 and 6.1.1.4'
H H 0.0000 0.0000 'International Tables Vol C Tables 4.2.6.8 and 6.1.1.4'
Cd Cd -0.8075 1.2024 'International Tables Vol C Tables 4.2.6.8 and 6.1.1.4'
Cl Cl 0.1484 0.1585 'International Tables Vol C Tables 4.2.6.8 and 6.1.1.4'
N N 0.0061 0.0033 'International Tables Vol C Tables 4.2.6.8 and 6.1.1.4'
O O 0.0106 0.0060 'International Tables Vol C Tables 4.2.6.8 and 6.1.1.4'

loop_
_geom_angle_atom_site_label_1
_geom_angle_atom_site_label_2
_geom_angle_atom_site_label_3
_geom_angle_site_symmetry_1
_geom_angle_site_symmetry_3
_geom_angle
O1 Cd1 Cl3 . . 87.77(5)
O1 Cd1 Cl1 . . 173.24(5)
Cl3 Cd1 Cl1 . . 96.38(3)
O1 Cd1 Cl3 . 4_566 87.31(5)
Cl3 Cd1 Cl3 . 4_566 92.88(3)
Cl1 Cd1 Cl3 . 4_566 97.78(3)
O1 Cd1 Cl2 . 4_566 81.00(5)
Cl3 Cd1 Cl2 . 4_566 168.67(3)
Cl1 Cd1 Cl2 . 4_566 94.66(2)
Cl3 Cd1 Cl2 4_566 4_566 88.14(3)
O1 Cd1 Cl2 . . 84.77(5)
Cl3 Cd1 Cl2 . . 87.60(3)
Cl1 Cd1 Cl2 . . 90.06(3)
Cl3 Cd1 Cl2 4_566 . 172.04(3)
Cl2 Cd1 Cl2 4_566 . 89.85(3)
Cd1 Cl3 Cd1 . 4_565 93.11(3)
Cd1 Cl2 Cd1 4_565 . 90.42(3)
C2 N2 C3 . . 110.5(3)
C2 N2 H2A . . 124.8
C3 N2 H2A . . 124.8
N1 C2 N2 . . 105.7(3)
N1 C2 C1 . . 127.5(3)
N2 C2 C1 . . 126.8(4)
C4 C3 N2 . . 106.3(3)
C4 C3 H3 . . 126.9
N2 C3 H3 . . 126.9
C2 C1 H1A . . 109.5
C2 C1 H1B . . 109.5
H1A C1 H1B . . 109.5
C2 C1 H1C . . 109.5
H1A C1 H1C . . 109.5
H1B C1 H1C . . 109.5
C2 N1 C4 . . 110.4(3)
C2 N1 H1D . . 124.8
C4 N1 H1D . . 124.8
C3 C4 N1 . . 107.1(4)
C3 C4 H4 . . 126.4
N1 C4 H4 . . 126.4
Cd1 O1 H1G . . 110.9
Cd1 O1 H1F . . 110.4
H1G O1 H1F . . 108.9

loop_
_geom_bond_atom_site_label_1
_geom_bond_atom_site_label_2
_geom_bond_site_symmetry_2
_geom_bond_distance
Cd1 O1 . 2.402(2)
Cd1 Cl3 . 2.5824(12)
Cd1 Cl1 . 2.5916(10)
Cd1 Cl3 4_566 2.5973(11)
Cd1 Cl2 4_566 2.6293(12)
Cd1 Cl2 . 2.6694(11)
Cl3 Cd1 4_565 2.5973(11)
Cl2 Cd1 4_565 2.6293(12)
N2 C2 . 1.331(4)
N2 C3 . 1.369(5)
N2 H2A . 0.8600
C2 N1 . 1.318(4)
C2 C1 . 1.476(5)
C3 C4 . 1.325(5)
C3 H3 . 0.9300
C1 H1A . 0.9600
C1 H1B . 0.9600
C1 H1C . 0.9600
N1 C4 . 1.368(4)
N1 H1D . 0.8600
C4 H4 . 0.9300
O1 H1G . 0.8501
O1 H1F . 0.8500

loop_
_geom_hbond_atom_site_label_D
_geom_hbond_atom_site_label_H
_geom_hbond_atom_site_label_A
_geom_hbond_site_symmetry_A
_geom_hbond_distance_DH
_geom_hbond_distance_HA
_geom_hbond_distance_DA
_geom_hbond_angle_DHA
N2 H2A O1 . 0.86 2.13 2.884(3) 146.0
N1 H1D Cl1 2_755 0.86 2.33 3.163(3) 163.5
O1 H1G Cl1 4_566 0.85 2.40 3.250(2) 174.2
O1 H1F Cl1 2_655 0.85 2.44 3.174(2) 145.6

loop_
_geom_torsion_atom_site_label_1
_geom_torsion_atom_site_label_2
_geom_torsion_atom_site_label_3
_geom_torsion_atom_site_label_4
_geom_torsion_site_symmetry_1
_geom_torsion_site_symmetry_4
_geom_torsion
O1 Cd1 Cl3 Cd1 . 4_565 91.33(5)
Cl1 Cd1 Cl3 Cd1 . 4_565 -83.31(3)
Cl3 Cd1 Cl3 Cd1 4_566 4_565 178.53(4)
Cl2 Cd1 Cl3 Cd1 4_566 4_565 83.60(12)
Cl2 Cd1 Cl3 Cd1 . 4_565 6.48(3)
O1 Cd1 Cl2 Cd1 . 4_565 -94.37(5)
Cl3 Cd1 Cl2 Cd1 . 4_565 -6.39(2)
Cl1 Cd1 Cl2 Cd1 . 4_565 89.99(3)
Cl3 Cd1 Cl2 Cd1 4_566 4_565 -100.00(16)
Cl2 Cd1 Cl2 Cd1 4_566 4_565 -175.35(4)
C3 N2 C2 N1 . . 0.7(4)
C3 N2 C2 C1 . . -179.2(3)
C2 N2 C3 C4 . . -0.4(4)
N2 C2 N1 C4 . . -0.7(4)
C1 C2 N1 C4 . . 179.1(3)
N2 C3 C4 N1 . . 0.0(4)
C2 N1 C4 C3 . . 0.4(4)
